data_1510841
loop_
_publ_author_name
'Belov, N.V.'
'Simonov, M.A.'
'Yakubovich, O.V.'

_publ_section_title
;
 The crystal structure of the synthetic Mn-Kurchatovite Ca Mn (B2 O5)
;
_journal_name_full 'Doklady Akademii Nauk SSSR'
_journal_page_first 98
_journal_page_last 100
_journal_volume 238
_journal_year 1978
_chemical_formula_sum 'B2 Ca Mn O5'
_chemical_name_systematic 'Ca Mn (B2 O5)'
_space_group_IT_number 14
_symmetry_space_group_name_Hall '-P 2bc'
_symmetry_space_group_name_H-M 'P 1 1 21/b'
_cell_angle_alpha 90
_cell_angle_beta 90
_cell_angle_gamma 77.64
_cell_formula_units_Z 8
_cell_length_a 12.455
_cell_length_b 5.643
_cell_length_c 11.43
_cell_volume 784.721
_citation_journal_id_ASTM DANKAS
_cod_data_source_file boron_35.cif
_cod_data_source_block B2Ca1Mn1O5
_cod_original_cell_volume 784.7213
_cod_original_sg_symbol_Hall '-P 2ybc (-x,z,y)'
_cod_original_formula_sum 'B2 Ca1 Mn1 O5'
_cod_database_code 1510841

loop_
_symmetry_equiv_pos_as_xyz
x,y,z
-x,-y+1/2,z+1/2
-x,-y,-z
x,y-1/2,-z-1/2

loop_
_atom_site_label
_atom_site_type_symbol
_atom_site_fract_x
_atom_site_fract_y
_atom_site_fract_z
_atom_site_occupancy
_atom_site_U_iso_or_equiv
O2 O-2 0.432 0.206 0.073 1 0.0
O4 O-2 0.093 0.319 0.171 1 0.0
O5 O-2 0.939 0.189 0.094 1 0.0
O8 O-2 0.281 0.394 0.305 1 0.0
B1 B+3 0.832 0.215 0.381 1 0.0
O10 O-2 0.593 0.278 0.168 1 0.0
O1 O-2 0.43 0.124 0.38 1 0.0
O7 O-2 0.765 0.103 0.309 1 0.0
Ca2 Ca+2 0.0849 0.373 0.3797 1 0.0
Ca1 Ca+2 0.5939 0.335 0.3734 1 0.0
Mn1 Mn+2 0.2629 0.26 0.1272 1 0.0
Mn2 Mn+2 0.7707 0.243 0.1291 1 0.0
O9 O-2 0.261 0.102 0.448 1 0.0
B2 B+3 0.322 0.196 0.375 1 0.0
B4 B+3 0.491 0.37 0.124 1 0.0
B3 B+3 -0.01 0.381 0.12 1 0.0
O3 O-2 0.941 0.111 0.393 1 0.0
O6 O-2 0.778 0.392 0.456 1 0.0
